data_4036166
loop_
_publ_author_name
'Chernykh, Anton V.'
'Radchenko, Dmytro S.'
'Grygorenko, Oleksandr O.'
'Daniliuc, Constantin G.'
'Volochnyuk, Dmitriy M.'
'Komarov, Igor V.'

_publ_section_title
;
 Synthesis and structural analysis of angular monoprotected diamines based
 on spiro[3.3]heptane scaffold.
;
_journal_issue 8
_journal_name_full 'The Journal of organic chemistry'
_journal_page_first 3974
_journal_page_last 3981
_journal_paper_doi 10.1021/acs.joc.5b00323
_journal_volume 80
_journal_year 2015
_chemical_absolute_configuration ad
_chemical_formula_sum 'C12 H21 N O3 S'
_chemical_formula_weight 259.36
_space_group_IT_number 4
_space_group_name_Hall 'P 2yb'
_space_group_name_H-M_alt 'P 1 21 1'
_symmetry_cell_setting monoclinic
_symmetry_space_group_name_H-M 'P 1 21 1'
_atom_sites_solution_hydrogens geom
_atom_sites_solution_primary direct
_atom_sites_solution_secondary difmap
_audit_creation_method SHELXL-97
_cell_angle_alpha 90.00
_cell_angle_beta 93.143(4)
_cell_angle_gamma 90.00
_cell_formula_units_Z 2
_cell_length_a 6.4823(4)
_cell_length_b 8.3175(6)
_cell_length_c 13.0478(8)
_cell_measurement_reflns_used 1248
_cell_measurement_temperature 223(2)
_cell_measurement_theta_max 65.09
_cell_measurement_theta_min 0.88
_cell_volume 702.43(8)
_computing_cell_refinement 'Collect (Nonius B.V., 1998)'
_computing_data_collection 'Collect (Nonius B.V., 1998)'
_computing_data_reduction 'Denzo-SMN (Otwinowski & Minor, 1997)'
_computing_molecular_graphics 'XP (BrukerAXS, 2000)'
_computing_publication_material 'SHELXL-97 (Sheldrick, 1997)'
_computing_structure_refinement 'SHELXL-97 (Sheldrick, 1997)'
_computing_structure_solution 'SHELXS-97 (Sheldrick, 1990)'
_diffrn_ambient_temperature 223(2)
_diffrn_measured_fraction_theta_full 0.971
_diffrn_measured_fraction_theta_max 0.971
_diffrn_measurement_device_type 'Nonius KappaCCD APEXII'
_diffrn_measurement_method '\w and \f scans'
_diffrn_radiation_monochromator graphite
_diffrn_radiation_source 'fine-focus sealed tube'
_diffrn_radiation_type CuK\a
_diffrn_radiation_wavelength 1.54178
_diffrn_reflns_av_R_equivalents 0.044
_diffrn_reflns_av_sigmaI/netI 0.0368
_diffrn_reflns_limit_h_max 7
_diffrn_reflns_limit_h_min -7
_diffrn_reflns_limit_k_max 9
_diffrn_reflns_limit_k_min -9
_diffrn_reflns_limit_l_max 15
_diffrn_reflns_limit_l_min -15
_diffrn_reflns_number 4194
_diffrn_reflns_theta_full 65.25
_diffrn_reflns_theta_max 65.25
_diffrn_reflns_theta_min 3.39
_exptl_absorpt_coefficient_mu 2.035
_exptl_absorpt_correction_T_max 0.9799
_exptl_absorpt_correction_T_min 0.5804
_exptl_absorpt_correction_type multi-scan
_exptl_absorpt_process_details 'Denzo (Otwinowski, Borek, Majewski & Minor, 2003)'
_exptl_crystal_colour colourless
_exptl_crystal_density_diffrn 1.226
_exptl_crystal_density_method 'not measured'
_exptl_crystal_description plate
_exptl_crystal_F_000 280
_exptl_crystal_size_max 0.30
_exptl_crystal_size_mid 0.12
_exptl_crystal_size_min 0.01
_refine_diff_density_max 0.209
_refine_diff_density_min -0.256
_refine_diff_density_rms 0.043
_refine_ls_abs_structure_details 'Flack H D (1983), Acta Cryst. A39, 876-881'
_refine_ls_abs_structure_Flack 0.04(3)
_refine_ls_extinction_method none
_refine_ls_goodness_of_fit_ref 1.044
_refine_ls_hydrogen_treatment mixed
_refine_ls_matrix_type full
_refine_ls_number_parameters 163
_refine_ls_number_reflns 1978
_refine_ls_number_restraints 3
_refine_ls_restrained_S_all 1.043
_refine_ls_R_factor_all 0.0482
_refine_ls_R_factor_gt 0.0445
_refine_ls_shift/su_max 0.000
_refine_ls_shift/su_mean 0.000
_refine_ls_structure_factor_coef Fsqd
_refine_ls_weighting_details 'calc w=1/[\s^2^(Fo^2^)+(0.0640P)^2^+0.3077P] where P=(Fo^2^+2Fc^2^)/3'
_refine_ls_weighting_scheme calc
_refine_ls_wR_factor_gt 0.1134
_refine_ls_wR_factor_ref 0.1174
_reflns_number_gt 1844
_reflns_number_total 1978
_reflns_threshold_expression >2sigma(I)
_cod_data_source_file jo5b00323_si_002.cif
_cod_data_source_block haf7342
_cod_original_sg_symbol_H-M P21
_cod_database_code 4036166

loop_
_symmetry_equiv_pos_as_xyz
'x, y, z'
'-x, y+1/2, -z'

loop_
_atom_site_label
_atom_site_type_symbol
_atom_site_fract_x
_atom_site_fract_y
_atom_site_fract_z
_atom_site_U_iso_or_equiv
_atom_site_adp_type
_atom_site_occupancy
_atom_site_symmetry_multiplicity
_atom_site_calc_flag
_atom_site_refinement_flags
S1 S 0.77996(12) -0.00453(11) 0.83480(6) 0.0448(2) Uani 1 1 d .
N1 N 0.5539(5) -0.0483(4) 0.7806(2) 0.0500(8) Uani 1 1 d D
H01 H 0.503(6) 0.029(4) 0.738(3) 0.075 Uiso 1 1 d D
O1 O 0.9340(5) 0.0362(4) 0.7598(2) 0.0734(9) Uani 1 1 d .
O2 O 0.6879(4) -0.3269(4) 0.36823(19) 0.0588(7) Uani 1 1 d .
O3 O 1.0244(4) -0.3016(4) 0.4116(2) 0.0634(8) Uani 1 1 d D
H02 H 1.045(8) -0.345(7) 0.346(2) 0.095 Uiso 1 1 d D
C1 C 0.5160(5) -0.2139(4) 0.7498(2) 0.0436(8) Uani 1 1 d .
H1 H 0.5834 -0.2856 0.8021 0.052 Uiso 1 1 calc R
C2 C 0.2890(6) -0.2647(5) 0.7324(3) 0.0554(10) Uani 1 1 d .
H2A H 0.2332 -0.3200 0.7911 0.066 Uiso 1 1 calc R
H2B H 0.1972 -0.1778 0.7077 0.066 Uiso 1 1 calc R
C3 C 0.3553(6) -0.3783(5) 0.6475(3) 0.0510(9) Uani 1 1 d .
H3A H 0.3769 -0.4896 0.6702 0.061 Uiso 1 1 calc R
H3B H 0.2658 -0.3736 0.5845 0.061 Uiso 1 1 calc R
C4 C 0.5555(5) -0.2815(4) 0.6420(2) 0.0423(8) Uani 1 1 d .
C7 C 0.5724(6) -0.1598(5) 0.5522(3) 0.0501(9) Uani 1 1 d .
H7A H 0.4727 -0.1796 0.4944 0.060 Uiso 1 1 calc R
H7B H 0.5682 -0.0471 0.5739 0.060 Uiso 1 1 calc R
C6 C 0.7922(6) -0.2208(5) 0.5338(2) 0.0466(8) Uani 1 1 d .
H6 H 0.8993 -0.1411 0.5555 0.056 Uiso 1 1 calc R
C5 C 0.7666(6) -0.3532(5) 0.6167(3) 0.0471(8) Uani 1 1 d .
H5A H 0.7572 -0.4623 0.5885 0.057 Uiso 1 1 calc R
H5B H 0.8708 -0.3476 0.6739 0.057 Uiso 1 1 calc R
C8 C 0.8251(5) -0.2869(4) 0.4294(3) 0.0453(8) Uani 1 1 d .
C9 C 0.7188(6) 0.1882(5) 0.8961(3) 0.0513(9) Uani 1 1 d .
C10 C 0.6478(8) 0.3102(5) 0.8169(3) 0.0716(13) Uani 1 1 d .
H10A H 0.5155 0.2775 0.7853 0.107 Uiso 1 1 calc R
H10B H 0.7485 0.3178 0.7648 0.107 Uiso 1 1 calc R
H10C H 0.6336 0.4141 0.8496 0.107 Uiso 1 1 calc R
C11 C 0.5565(9) 0.1527(7) 0.9725(4) 0.0825(15) Uani 1 1 d .
H11A H 0.5346 0.2477 1.0137 0.124 Uiso 1 1 calc R
H11B H 0.6031 0.0649 1.0169 0.124 Uiso 1 1 calc R
H11C H 0.4279 0.1230 0.9359 0.124 Uiso 1 1 calc R
C12 C 0.9201(9) 0.2380(7) 0.9529(5) 0.0965(18) Uani 1 1 d .
H12A H 1.0263 0.2522 0.9041 0.145 Uiso 1 1 calc R
H12B H 0.9627 0.1553 1.0020 0.145 Uiso 1 1 calc R
H12C H 0.8997 0.3384 0.9888 0.145 Uiso 1 1 calc R

loop_
_atom_site_aniso_label
_atom_site_aniso_U_11
_atom_site_aniso_U_22
_atom_site_aniso_U_33
_atom_site_aniso_U_23
_atom_site_aniso_U_13
_atom_site_aniso_U_12
S1 0.0531(4) 0.0387(4) 0.0425(4) 0.0024(4) 0.0025(3) 0.0022(4)
N1 0.0668(19) 0.036(2) 0.0462(15) -0.0046(12) -0.0057(13) 0.0072(13)
O1 0.0729(18) 0.067(2) 0.0841(18) 0.0121(16) 0.0378(15) 0.0089(15)
O2 0.0598(15) 0.0644(19) 0.0515(14) -0.0121(13) -0.0026(12) -0.0040(13)
O3 0.0520(14) 0.083(2) 0.0555(15) -0.0068(15) 0.0085(12) 0.0035(14)
C1 0.059(2) 0.0349(19) 0.0366(16) -0.0030(14) -0.0019(14) 0.0023(15)
C2 0.059(2) 0.056(3) 0.0515(19) -0.0034(18) 0.0070(16) 0.0004(18)
C3 0.058(2) 0.045(2) 0.0496(19) -0.0048(16) -0.0070(16) 0.0020(17)
C4 0.0538(19) 0.0351(19) 0.0375(16) 0.0003(14) -0.0010(14) 0.0069(15)
C7 0.069(2) 0.041(2) 0.0399(17) 0.0047(15) 0.0050(15) 0.0118(17)
C6 0.061(2) 0.038(2) 0.0409(16) -0.0014(15) 0.0023(14) -0.0019(16)
C5 0.059(2) 0.038(2) 0.0445(17) 0.0002(15) 0.0021(15) 0.0068(16)
C8 0.0556(19) 0.0368(19) 0.0435(17) 0.0030(15) 0.0026(15) 0.0013(16)
C9 0.067(2) 0.041(2) 0.0450(18) -0.0051(16) -0.0021(16) -0.0057(18)
C10 0.117(4) 0.036(2) 0.061(2) -0.0012(19) -0.006(2) 0.014(2)
C11 0.122(4) 0.063(3) 0.067(3) -0.013(2) 0.039(3) 0.000(3)
C12 0.112(4) 0.063(4) 0.110(4) -0.014(3) -0.042(3) -0.008(3)

loop_
_atom_type_symbol
_atom_type_description
_atom_type_scat_dispersion_real
_atom_type_scat_dispersion_imag
_atom_type_scat_source
C C 0.0181 0.0091 'International Tables Vol C Tables 4.2.6.8 and 6.1.1.4'
H H 0.0000 0.0000 'International Tables Vol C Tables 4.2.6.8 and 6.1.1.4'
N N 0.0311 0.0180 'International Tables Vol C Tables 4.2.6.8 and 6.1.1.4'
O O 0.0492 0.0322 'International Tables Vol C Tables 4.2.6.8 and 6.1.1.4'
S S 0.3331 0.5567 'International Tables Vol C Tables 4.2.6.8 and 6.1.1.4'

loop_
_geom_angle_atom_site_label_1
_geom_angle_atom_site_label_2
_geom_angle_atom_site_label_3
_geom_angle
O1 S1 N1 112.79(18)
O1 S1 C9 104.94(19)
N1 S1 C9 99.93(16)
C1 N1 S1 117.7(2)
C1 N1 H01 117(3)
S1 N1 H01 113(3)
C8 O3 H02 112(3)
N1 C1 C2 116.6(3)
N1 C1 C4 124.2(3)
C2 C1 C4 88.3(3)
N1 C1 H1 108.6
C2 C1 H1 108.6
C4 C1 H1 108.6
C3 C2 C1 88.4(3)
C3 C2 H2A 113.9
C1 C2 H2A 113.9
C3 C2 H2B 113.9
C1 C2 H2B 113.9
H2A C2 H2B 111.1
C4 C3 C2 88.9(3)
C4 C3 H3A 113.8
C2 C3 H3A 113.8
C4 C3 H3B 113.8
C2 C3 H3B 113.8
H3A C3 H3B 111.1
C3 C4 C5 124.7(3)
C3 C4 C1 88.0(3)
C5 C4 C1 121.8(3)
C3 C4 C7 118.1(3)
C5 C4 C7 89.4(3)
C1 C4 C7 118.0(3)
C6 C7 C4 90.4(3)
C6 C7 H7A 113.6
C4 C7 H7A 113.6
C6 C7 H7B 113.6
C4 C7 H7B 113.6
H7A C7 H7B 110.8
C8 C6 C7 116.2(3)
C8 C6 C5 113.5(3)
C7 C6 C5 89.4(3)
C8 C6 H6 112.0
C7 C6 H6 112.0
C5 C6 H6 112.0
C4 C5 C6 90.3(3)
C4 C5 H5A 113.6
C6 C5 H5A 113.6
C4 C5 H5B 113.6
C6 C5 H5B 113.6
H5A C5 H5B 110.9
O2 C8 O3 123.1(3)
O2 C8 C6 124.5(3)
O3 C8 C6 112.4(3)
C10 C9 C11 112.7(4)
C10 C9 C12 111.9(4)
C11 C9 C12 109.9(4)
C10 C9 S1 110.7(3)
C11 C9 S1 106.8(3)
C12 C9 S1 104.4(3)
C9 C10 H10A 109.5
C9 C10 H10B 109.5
H10A C10 H10B 109.5
C9 C10 H10C 109.5
H10A C10 H10C 109.5
H10B C10 H10C 109.5
C9 C11 H11A 109.5
C9 C11 H11B 109.5
H11A C11 H11B 109.5
C9 C11 H11C 109.5
H11A C11 H11C 109.5
H11B C11 H11C 109.5
C9 C12 H12A 109.5
C9 C12 H12B 109.5
H12A C12 H12B 109.5
C9 C12 H12C 109.5
H12A C12 H12C 109.5
H12B C12 H12C 109.5

loop_
_geom_bond_atom_site_label_1
_geom_bond_atom_site_label_2
_geom_bond_distance
S1 O1 1.475(3)
S1 N1 1.633(3)
S1 C9 1.844(4)
N1 C1 1.452(4)
N1 H01 0.901(19)
O2 C8 1.208(4)
O3 C8 1.331(4)
O3 H02 0.94(2)
C1 C2 1.536(5)
C1 C4 1.548(4)
C1 H1 0.9900
C2 C3 1.536(5)
C2 H2A 0.9800
C2 H2B 0.9800
C3 C4 1.532(5)
C3 H3A 0.9800
C3 H3B 0.9800
C4 C5 1.545(5)
C4 C7 1.556(5)
C7 C6 1.544(5)
C7 H7A 0.9800
C7 H7B 0.9800
C6 C8 1.496(5)
C6 C5 1.558(5)
C6 H6 0.9900
C5 H5A 0.9800
C5 H5B 0.9800
C9 C10 1.502(5)
C9 C11 1.518(6)
C9 C12 1.523(6)
C10 H10A 0.9700
C10 H10B 0.9700
C10 H10C 0.9700
C11 H11A 0.9700
C11 H11B 0.9700
C11 H11C 0.9700
C12 H12A 0.9700
C12 H12B 0.9700
C12 H12C 0.9700

loop_
_geom_hbond_atom_site_label_D
_geom_hbond_atom_site_label_H
_geom_hbond_atom_site_label_A
_geom_hbond_distance_DH
_geom_hbond_distance_HA
_geom_hbond_distance_DA
_geom_hbond_angle_DHA
_geom_hbond_site_symmetry_A
N1 H01 O2 0.901(19) 2.17(2) 3.046(4) 165(4) 2_656
O3 H02 O1 0.94(2) 1.71(2) 2.638(4) 167(6) 2_746

loop_
_geom_torsion_atom_site_label_1
_geom_torsion_atom_site_label_2
_geom_torsion_atom_site_label_3
_geom_torsion_atom_site_label_4
_geom_torsion
O1 S1 N1 C1 87.5(3)
C9 S1 N1 C1 -161.6(3)
S1 N1 C1 C2 160.6(2)
S1 N1 C1 C4 -91.9(3)
N1 C1 C2 C3 146.6(3)
C4 C1 C2 C3 18.8(3)
C1 C2 C3 C4 -19.0(3)
C2 C3 C4 C5 146.9(3)
C2 C3 C4 C1 18.8(3)
C2 C3 C4 C7 -102.2(3)
N1 C1 C4 C3 -140.3(3)
C2 C1 C4 C3 -18.8(3)
N1 C1 C4 C5 89.3(4)
C2 C1 C4 C5 -149.3(3)
N1 C1 C4 C7 -19.2(5)
C2 C1 C4 C7 102.3(3)
C3 C4 C7 C6 -134.9(3)
C5 C4 C7 C6 -5.1(3)
C1 C4 C7 C6 121.2(3)
C4 C7 C6 C8 121.1(3)
C4 C7 C6 C5 5.0(3)
C3 C4 C5 C6 129.6(3)
C1 C4 C5 C6 -118.1(3)
C7 C4 C5 C6 5.0(3)
C8 C6 C5 C4 -123.6(3)
C7 C6 C5 C4 -5.1(3)
C7 C6 C8 O2 -16.5(6)
C5 C6 C8 O2 85.1(4)
C7 C6 C8 O3 165.3(3)
C5 C6 C8 O3 -93.1(4)
O1 S1 C9 C10 55.7(3)
N1 S1 C9 C10 -61.3(3)
O1 S1 C9 C11 178.7(3)
N1 S1 C9 C11 61.7(3)
O1 S1 C9 C12 -64.9(3)
N1 S1 C9 C12 178.1(3)
